data_7237069
loop_
_publ_author_name
'Rok, M.'
'Szklarz, P.'
'Bator, G.'

_publ_section_title
;
 Structures and phase transitions in molecular complexes containing
 tetrafluoroboric acid and tetramethylpyrazine
;
_journal_issue 38
_journal_name_full CrystEngComm
_journal_page_first 5772
_journal_paper_doi 10.1039/C8CE01231H
_journal_volume 20
_journal_year 2018
_chemical_formula_sum 'C16 H26 B2 F8 N4'
_chemical_formula_weight 448.03
_space_group_crystal_system orthorhombic
_space_group_IT_number 60
_space_group_name_Hall '-P 2b 2ac'
_space_group_name_H-M_alt 'P c n b'
_atom_sites_solution_hydrogens geom
_audit_creation_method SHELXL-2018/3
_audit_update_record
;
2018-07-17 deposited with the CCDC.
2018-08-27 downloaded from the CCDC.
;
_cell_angle_alpha 90
_cell_angle_beta 90
_cell_angle_gamma 90
_cell_formula_units_Z 8
_cell_length_a 11.0340(4)
_cell_length_b 15.2270(5)
_cell_length_c 24.4497(8)
_cell_measurement_reflns_used 7738
_cell_measurement_temperature 100(2)
_cell_measurement_theta_max 36.6942
_cell_measurement_theta_min 3.1012
_cell_volume 4107.9(2)
_computing_structure_refinement 'SHELXL-2018/3 (Sheldrick, 2018)'
_diffrn_ambient_temperature 100(2)
_diffrn_detector_area_resol_mean 8.3359
_diffrn_measured_fraction_theta_full 0.999
_diffrn_measured_fraction_theta_max 0.565
_diffrn_measurement_device_type 'Xcalibur, Sapphire2, large Be window'
_diffrn_measurement_method \w
_diffrn_radiation_monochromator graphite
_diffrn_radiation_source 'Enhance (Mo) X-ray Source'
_diffrn_radiation_type MoK\a
_diffrn_radiation_wavelength 0.71073
_diffrn_reflns_av_R_equivalents 0.0638
_diffrn_reflns_av_unetI/netI 0.0493
_diffrn_reflns_Laue_measured_fraction_full 0.999
_diffrn_reflns_Laue_measured_fraction_max 0.565
_diffrn_reflns_limit_h_max 14
_diffrn_reflns_limit_h_min -14
_diffrn_reflns_limit_k_max 16
_diffrn_reflns_limit_k_min -19
_diffrn_reflns_limit_l_max 31
_diffrn_reflns_limit_l_min -40
_diffrn_reflns_number 30394
_diffrn_reflns_point_group_measured_fraction_full 0.999
_diffrn_reflns_point_group_measured_fraction_max 0.565
_diffrn_reflns_theta_full 26.000
_diffrn_reflns_theta_max 36.780
_diffrn_reflns_theta_min 3.107
_exptl_absorpt_coefficient_mu 0.137
_exptl_absorpt_correction_type none
_exptl_crystal_colour colourless
_exptl_crystal_density_diffrn 1.449
_exptl_crystal_description block
_exptl_crystal_F_000 1856
_exptl_crystal_size_max 0.660
_exptl_crystal_size_mid 0.420
_exptl_crystal_size_min 0.370
_refine_diff_density_max 0.636
_refine_diff_density_min -0.291
_refine_diff_density_rms 0.073
_refine_ls_extinction_method none
_refine_ls_goodness_of_fit_ref 0.910
_refine_ls_hydrogen_treatment mixed
_refine_ls_matrix_type full
_refine_ls_number_parameters 281
_refine_ls_number_reflns 5822
_refine_ls_number_restraints 0
_refine_ls_restrained_S_all 0.910
_refine_ls_R_factor_all 0.0996
_refine_ls_R_factor_gt 0.0567
_refine_ls_shift/su_max 0.000
_refine_ls_shift/su_mean 0.000
_refine_ls_structure_factor_coef Fsqd
_refine_ls_weighting_details 'w=1/[\s^2^(Fo^2^)+(0.0980P)^2^] where P=(Fo^2^+2Fc^2^)/3'
_refine_ls_weighting_scheme calc
_refine_ls_wR_factor_gt 0.1470
_refine_ls_wR_factor_ref 0.1638
_reflns_Friedel_coverage 0.000
_reflns_number_gt 3193
_reflns_number_total 5822
_reflns_threshold_expression 'I > 2\s(I)'
_cod_data_source_file c8ce01231h1.cif
_cod_data_source_block ct1
_cod_database_code 7237069
_shelx_shelxl_version_number 2018/3
_shelx_space_group_comment
;
The symmetry employed for this shelxl refinement is uniquely defined
by the following loop, which should always be used as a source of
symmetry information in preference to the above space-group names.
They are only intended as comments.
;
_shelx_estimated_absorpt_t_min 0.915
_shelx_estimated_absorpt_t_max 0.951

loop_
_space_group_symop_operation_xyz
'x, y, z'
'-x, -y+1/2, z'
'x+1/2, -y, -z+1/2'
'-x+1/2, y+1/2, -z+1/2'
'-x, -y, -z'
'x, y-1/2, -z'
'-x-1/2, y, z-1/2'
'x-1/2, -y-1/2, z-1/2'

loop_
_atom_site_label
_atom_site_type_symbol
_atom_site_fract_x
_atom_site_fract_y
_atom_site_fract_z
_atom_site_U_iso_or_equiv
_atom_site_adp_type
_atom_site_occupancy
_atom_site_site_symmetry_order
_atom_site_calc_flag
_atom_site_refinement_flags_posn
_atom_site_refinement_flags_adp
F5 F 0.70508(10) 0.65384(7) 0.31226(4) 0.0318(3) Uani 1 1 d . .
F8 F 0.71262(11) 0.57481(7) 0.23351(4) 0.0323(3) Uani 1 1 d . .
F6 F 0.71938(12) 0.72339(7) 0.23056(5) 0.0428(3) Uani 1 1 d . .
F7 F 0.87853(10) 0.64658(9) 0.26397(6) 0.0488(4) Uani 1 1 d . .
B2 B 0.75366(17) 0.64993(13) 0.25996(8) 0.0191(4) Uani 1 1 d . .
F2 F 0.69523(11) 0.34459(7) -0.05950(5) 0.0374(3) Uani 1 1 d . .
F1 F 0.70783(10) 0.42550(7) 0.01832(4) 0.0304(3) Uani 1 1 d . .
F4 F 0.87719(10) 0.37043(7) -0.02083(5) 0.0371(3) Uani 1 1 d . .
F3 F 0.74472(11) 0.27898(8) 0.02111(5) 0.0399(3) Uani 1 1 d . .
B1 B 0.75524(18) 0.35420(13) -0.01021(8) 0.0193(4) Uani 1 1 d . .
C1 C 0.19987(14) 0.45922(10) 0.08293(6) 0.0150(3) Uani 1 1 d . .
C4 C 0.19878(14) 0.54560(10) 0.16413(6) 0.0156(3) Uani 1 1 d . .
N1 N 0.14285(12) 0.50546(8) 0.12210(5) 0.0151(3) Uani 1 1 d . .
H1 H 0.063443 0.509763 0.120109 0.026(5) Uiso 1 1 calc R .
N3 N 0.63841(12) 0.49690(8) 0.12707(5) 0.0149(3) Uani 1 1 d . .
H3 H 0.558774 0.494391 0.128243 0.034(6) Uiso 1 1 calc R .
N2 N 0.38531(12) 0.49267(8) 0.12799(5) 0.0152(3) Uani 1 1 d . .
N4 N 0.88133(12) 0.50449(8) 0.12319(5) 0.0165(3) Uani 1 1 d . .
C5 C 0.70001(14) 0.42258(10) 0.13675(6) 0.0153(3) Uani 1 1 d . .
C3 C 0.32494(14) 0.53738(10) 0.16667(6) 0.0150(3) Uani 1 1 d . .
C2 C 0.32619(14) 0.45412(10) 0.08631(6) 0.0148(3) Uani 1 1 d . .
C8 C 0.68942(14) 0.57485(10) 0.11573(6) 0.0150(3) Uani 1 1 d . .
C6 C 0.82660(14) 0.42761(11) 0.13424(6) 0.0157(3) Uani 1 1 d . .
C31 C 0.39483(15) 0.57720(11) 0.21288(7) 0.0205(4) Uani 1 1 d . .
H31A H 0.379996 0.640631 0.213943 0.031 Uiso 1 1 calc R U
H31B H 0.481548 0.566311 0.207499 0.031 Uiso 1 1 calc R U
H31C H 0.368712 0.550730 0.247462 0.031 Uiso 1 1 calc R U
C61 C 0.90404(15) 0.34770(11) 0.14194(7) 0.0216(4) Uani 1 1 d . .
H61A H 0.902217 0.312053 0.108581 0.032 Uiso 1 1 calc R U
H61B H 0.872941 0.313094 0.172685 0.032 Uiso 1 1 calc R U
H61C H 0.987606 0.365706 0.149602 0.032 Uiso 1 1 calc R U
C51 C 0.63085(15) 0.34022(11) 0.14760(7) 0.0192(4) Uani 1 1 d . .
H51A H 0.546700 0.354869 0.156620 0.029 Uiso 1 1 calc R U
H51B H 0.667861 0.308824 0.178347 0.029 Uiso 1 1 calc R U
H51C H 0.632540 0.302864 0.114972 0.029 Uiso 1 1 calc R U
C21 C 0.39788(15) 0.40656(12) 0.04394(7) 0.0203(4) Uani 1 1 d . .
H21A H 0.375022 0.344366 0.043918 0.030 Uiso 1 1 calc R U
H21B H 0.484474 0.412039 0.052170 0.030 Uiso 1 1 calc R U
H21C H 0.381256 0.432007 0.007902 0.030 Uiso 1 1 calc R U
C11 C 0.12650(15) 0.41810(11) 0.03862(7) 0.0202(4) Uani 1 1 d . .
H11A H 0.040297 0.429304 0.045274 0.030 Uiso 1 1 calc R U
H11B H 0.141121 0.354624 0.038153 0.030 Uiso 1 1 calc R U
H11C H 0.149851 0.443339 0.003280 0.030 Uiso 1 1 calc R U
C41 C 0.12438(14) 0.59447(12) 0.20473(7) 0.0199(4) Uani 1 1 d . .
H41A H 0.038493 0.589556 0.194993 0.030 Uiso 1 1 calc R U
H41B H 0.148249 0.656460 0.204723 0.030 Uiso 1 1 calc R U
H41C H 0.137385 0.569582 0.241228 0.030 Uiso 1 1 calc R U
C7 C 0.81621(14) 0.57760(10) 0.11429(6) 0.0155(3) Uani 1 1 d . .
C81 C 0.60888(15) 0.65236(11) 0.10751(7) 0.0204(4) Uani 1 1 d . .
H81A H 0.525811 0.632297 0.100789 0.031 Uiso 1 1 calc R U
H81B H 0.637386 0.686408 0.076028 0.031 Uiso 1 1 calc R U
H81C H 0.610493 0.689313 0.140322 0.031 Uiso 1 1 calc R U
C71 C 0.88224(15) 0.66183(11) 0.10456(7) 0.0210(4) Uani 1 1 d . .
H71A H 0.882067 0.696904 0.138165 0.032 Uiso 1 1 calc R U
H71B H 0.841945 0.694684 0.075280 0.032 Uiso 1 1 calc R U
H71C H 0.966015 0.649143 0.093846 0.032 Uiso 1 1 calc R U

loop_
_atom_site_aniso_label
_atom_site_aniso_U_11
_atom_site_aniso_U_22
_atom_site_aniso_U_33
_atom_site_aniso_U_23
_atom_site_aniso_U_13
_atom_site_aniso_U_12
F5 0.0408(7) 0.0269(6) 0.0278(6) -0.0003(4) 0.0133(5) 0.0030(5)
F8 0.0484(7) 0.0222(6) 0.0264(6) -0.0012(4) -0.0105(5) -0.0050(5)
F6 0.0656(9) 0.0228(6) 0.0402(7) 0.0104(5) -0.0052(6) 0.0020(6)
F7 0.0182(6) 0.0663(9) 0.0620(9) -0.0154(7) 0.0052(6) -0.0038(6)
B2 0.0185(10) 0.0184(11) 0.0204(10) -0.0027(8) 0.0014(7) -0.0011(7)
F2 0.0456(8) 0.0287(6) 0.0380(7) -0.0052(5) -0.0193(5) -0.0015(5)
F1 0.0392(7) 0.0261(6) 0.0258(6) -0.0009(4) 0.0096(5) 0.0056(5)
F4 0.0185(6) 0.0448(8) 0.0482(7) 0.0008(5) 0.0050(5) 0.0006(5)
F3 0.0505(8) 0.0247(7) 0.0447(8) 0.0127(6) 0.0068(6) 0.0021(5)
B1 0.0187(10) 0.0183(11) 0.0210(10) 0.0002(8) 0.0001(7) -0.0003(8)
C1 0.0139(8) 0.0143(8) 0.0167(7) 0.0006(6) 0.0008(6) -0.0012(6)
C4 0.0147(8) 0.0150(8) 0.0170(7) 0.0000(6) 0.0013(6) 0.0002(6)
N1 0.0094(6) 0.0166(7) 0.0192(6) -0.0001(5) -0.0006(5) 0.0007(6)
N3 0.0104(7) 0.0163(7) 0.0179(6) -0.0010(5) 0.0007(5) 0.0001(6)
N2 0.0134(7) 0.0152(7) 0.0171(6) 0.0001(5) 0.0011(5) -0.0006(6)
N4 0.0130(7) 0.0173(8) 0.0192(6) -0.0003(5) -0.0005(5) -0.0001(6)
C5 0.0134(8) 0.0173(9) 0.0154(7) 0.0004(6) 0.0003(6) 0.0000(6)
C3 0.0136(8) 0.0137(8) 0.0178(7) 0.0004(6) -0.0007(6) -0.0006(6)
C2 0.0126(8) 0.0141(8) 0.0176(7) -0.0004(6) 0.0012(6) 0.0001(6)
C8 0.0148(8) 0.0157(9) 0.0145(7) 0.0002(6) -0.0005(6) -0.0003(6)
C6 0.0128(8) 0.0159(8) 0.0184(7) 0.0004(6) 0.0001(6) 0.0013(6)
C31 0.0168(8) 0.0234(9) 0.0213(8) -0.0044(7) -0.0021(6) 0.0009(7)
C61 0.0142(8) 0.0200(9) 0.0307(9) 0.0034(7) 0.0002(7) 0.0038(7)
C51 0.0137(8) 0.0175(8) 0.0264(8) 0.0010(7) 0.0020(6) -0.0008(7)
C21 0.0167(8) 0.0239(9) 0.0204(8) -0.0058(7) 0.0023(6) 0.0017(7)
C11 0.0168(8) 0.0218(9) 0.0220(8) -0.0034(7) -0.0020(6) -0.0023(7)
C41 0.0155(8) 0.0220(9) 0.0223(8) -0.0045(7) 0.0022(6) 0.0021(7)
C7 0.0135(8) 0.0160(9) 0.0171(7) 0.0006(6) 0.0003(6) -0.0009(6)
C81 0.0167(8) 0.0185(9) 0.0260(9) 0.0017(7) 0.0001(7) 0.0019(7)
C71 0.0151(8) 0.0187(9) 0.0292(9) 0.0019(7) 0.0010(7) -0.0017(7)

loop_
_atom_type_symbol
_atom_type_description
_atom_type_scat_dispersion_real
_atom_type_scat_dispersion_imag
_atom_type_scat_source
C C 0.0033 0.0016 'International Tables Vol C Tables 4.2.6.8 and 6.1.1.4'
H H 0.0000 0.0000 'International Tables Vol C Tables 4.2.6.8 and 6.1.1.4'
B B 0.0013 0.0007 'International Tables Vol C Tables 4.2.6.8 and 6.1.1.4'
N N 0.0061 0.0033 'International Tables Vol C Tables 4.2.6.8 and 6.1.1.4'
F F 0.0171 0.0103 'International Tables Vol C Tables 4.2.6.8 and 6.1.1.4'

loop_
_geom_angle_atom_site_label_1
_geom_angle_atom_site_label_2
_geom_angle_atom_site_label_3
_geom_angle
F7 B2 F6 109.85(16)
F7 B2 F5 108.73(15)
F6 B2 F5 109.80(15)
F7 B2 F8 109.11(15)
F6 B2 F8 109.57(15)
F5 B2 F8 109.76(15)
F2 B1 F3 110.78(15)
F2 B1 F4 108.60(15)
F3 B1 F4 109.36(15)
F2 B1 F1 109.83(15)
F3 B1 F1 109.69(15)
F4 B1 F1 108.55(15)
N1 C1 C2 116.94(14)
N1 C1 C11 118.92(14)
C2 C1 C11 124.13(14)
N1 C4 C3 116.71(13)
N1 C4 C41 118.93(14)
C3 C4 C41 124.36(14)
C1 N1 C4 124.55(14)
C1 N1 H1 117.7
C4 N1 H1 117.7
C5 N3 C8 124.74(15)
C5 N3 H3 117.6
C8 N3 H3 117.6
C3 N2 C2 120.96(14)
C7 N4 C6 120.93(14)
N3 C5 C6 116.85(14)
N3 C5 C51 118.78(14)
C6 C5 C51 124.34(14)
N2 C3 C4 120.53(14)
N2 C3 C31 118.80(14)
C4 C3 C31 120.66(14)
N2 C2 C1 120.28(14)
N2 C2 C21 118.75(14)
C1 C2 C21 120.97(14)
N3 C8 C7 116.78(14)
N3 C8 C81 118.54(14)
C7 C8 C81 124.64(14)
N4 C6 C5 120.29(14)
N4 C6 C61 118.43(14)
C5 C6 C61 121.25(14)
C3 C31 H31A 109.5
C3 C31 H31B 109.5
H31A C31 H31B 109.5
C3 C31 H31C 109.5
H31A C31 H31C 109.5
H31B C31 H31C 109.5
C6 C61 H61A 109.5
C6 C61 H61B 109.5
H61A C61 H61B 109.5
C6 C61 H61C 109.5
H61A C61 H61C 109.5
H61B C61 H61C 109.5
C5 C51 H51A 109.5
C5 C51 H51B 109.5
H51A C51 H51B 109.5
C5 C51 H51C 109.5
H51A C51 H51C 109.5
H51B C51 H51C 109.5
C2 C21 H21A 109.5
C2 C21 H21B 109.5
H21A C21 H21B 109.5
C2 C21 H21C 109.5
H21A C21 H21C 109.5
H21B C21 H21C 109.5
C1 C11 H11A 109.5
C1 C11 H11B 109.5
H11A C11 H11B 109.5
C1 C11 H11C 109.5
H11A C11 H11C 109.5
H11B C11 H11C 109.5
C4 C41 H41A 109.5
C4 C41 H41B 109.5
H41A C41 H41B 109.5
C4 C41 H41C 109.5
H41A C41 H41C 109.5
H41B C41 H41C 109.5
N4 C7 C8 120.38(14)
N4 C7 C71 118.46(14)
C8 C7 C71 121.13(14)
C8 C81 H81A 109.5
C8 C81 H81B 109.5
H81A C81 H81B 109.5
C8 C81 H81C 109.5
H81A C81 H81C 109.5
H81B C81 H81C 109.5
C7 C71 H71A 109.5
C7 C71 H71B 109.5
H71A C71 H71B 109.5
C7 C71 H71C 109.5
H71A C71 H71C 109.5
H71B C71 H71C 109.5

loop_
_geom_bond_atom_site_label_1
_geom_bond_atom_site_label_2
_geom_bond_distance
F5 B2 1.388(2)
F8 B2 1.390(2)
F6 B2 1.382(2)
F7 B2 1.382(2)
F2 B1 1.383(2)
F1 B1 1.392(2)
F4 B1 1.393(2)
F3 B1 1.383(2)
C1 N1 1.3451(19)
C1 C2 1.398(2)
C1 C11 1.490(2)
C4 N1 1.3455(19)
C4 C3 1.399(2)
C4 C41 1.488(2)
N1 H1 0.8800
N3 C5 1.3411(19)
N3 C8 1.3426(19)
N3 H3 0.8800
N2 C3 1.3423(19)
N2 C2 1.3447(19)
N4 C7 1.343(2)
N4 C6 1.345(2)
C5 C6 1.400(2)
C5 C51 1.492(2)
C3 C31 1.496(2)
C2 C21 1.491(2)
C8 C7 1.400(2)
C8 C81 1.491(2)
C6 C61 1.499(2)
C31 H31A 0.9800
C31 H31B 0.9800
C31 H31C 0.9800
C61 H61A 0.9800
C61 H61B 0.9800
C61 H61C 0.9800
C51 H51A 0.9800
C51 H51B 0.9800
C51 H51C 0.9800
C21 H21A 0.9800
C21 H21B 0.9800
C21 H21C 0.9800
C11 H11A 0.9800
C11 H11B 0.9800
C11 H11C 0.9800
C41 H41A 0.9800
C41 H41B 0.9800
C41 H41C 0.9800
C7 C71 1.494(2)
C81 H81A 0.9800
C81 H81B 0.9800
C81 H81C 0.9800
C71 H71A 0.9800
C71 H71B 0.9800
C71 H71C 0.9800

loop_
_geom_torsion_atom_site_label_1
_geom_torsion_atom_site_label_2
_geom_torsion_atom_site_label_3
_geom_torsion_atom_site_label_4
_geom_torsion
C2 C1 N1 C4 -0.9(2)
C11 C1 N1 C4 -179.98(15)
C3 C4 N1 C1 -0.4(2)
C41 C4 N1 C1 -179.84(14)
C8 N3 C5 C6 -0.6(2)
C8 N3 C5 C51 -178.66(14)
C2 N2 C3 C4 -0.6(2)
C2 N2 C3 C31 178.56(14)
N1 C4 C3 N2 1.2(2)
C41 C4 C3 N2 -179.41(15)
N1 C4 C3 C31 -177.98(14)
C41 C4 C3 C31 1.4(2)
C3 N2 C2 C1 -0.7(2)
C3 N2 C2 C21 178.97(14)
N1 C1 C2 N2 1.5(2)
C11 C1 C2 N2 -179.50(15)
N1 C1 C2 C21 -178.23(14)
C11 C1 C2 C21 0.8(2)
C5 N3 C8 C7 -0.3(2)
C5 N3 C8 C81 -178.22(14)
C7 N4 C6 C5 -0.1(2)
C7 N4 C6 C61 178.00(14)
N3 C5 C6 N4 0.8(2)
C51 C5 C6 N4 178.74(14)
N3 C5 C6 C61 -177.30(14)
C51 C5 C6 C61 0.7(2)
C6 N4 C7 C8 -0.8(2)
C6 N4 C7 C71 177.44(14)
N3 C8 C7 N4 0.9(2)
C81 C8 C7 N4 178.76(14)
N3 C8 C7 C71 -177.21(14)
C81 C8 C7 C71 0.6(2)
